data_4021554
loop_
_publ_author_name
'Esen Bellur'
'Helmar G\"orls'
'Peter Langer'

_publ_contact_author
;
              Langer, Peter 
              Institut f\"ur Chemie 
              Universit\"at Rostock
              Albert-Einstein-Str. 3a
              D-18059 Rostock
              Germany
;
_publ_contact_author_email 'peter.langer@uni-rostock.de '
_publ_contact_author_fax '+49 (0)381-4986412 '
_publ_contact_author_phone '+49 (0)381-4986410 '
_publ_section_title
;
 Domino Reactions of 1,2-Diimidoyl-1,2-dichloroethanes.
 Synthesis of 3-Imino-1,2-dithia-3H-cyclopent-4-enes,
 3-Amino-2-thioxo-2,5H-pyrrol-5-ones,
 2,3-Diamino-4-thioxo-4H-thiopyrans, and
 6-Imino-6H-1,3-oxazines
;
_journal_name_full 'Journal of Organic Chemistry'
_journal_page_first 2332
_journal_page_last 2338
_journal_paper_doi 10.1021/jo052450l
_journal_volume 71
_journal_year 2006
_chemical_formula_sum 'C27 H25 N3 O3'
_chemical_formula_weight 439.50
_chemical_name_systematic
; 
 ? 
;
_space_group_IT_number 2
_symmetry_cell_setting triclinic
_symmetry_space_group_name_Hall '-P 1'
_symmetry_space_group_name_H-M 'P -1'
_atom_sites_solution_hydrogens mixed
_atom_sites_solution_primary direct
_atom_sites_solution_secondary difmap
_audit_creation_method SHELXL-97
_cell_angle_alpha 102.636(14)
_cell_angle_beta 115.823(10)
_cell_angle_gamma 102.890(10)
_cell_formula_units_Z 2
_cell_length_a 10.495(2)
_cell_length_b 11.003(2)
_cell_length_c 11.888(3)
_cell_measurement_temperature 183(2)
_cell_volume 1123.8(4)
_computing_cell_refinement SET4
_computing_data_collection CAD4-EXPRESS
_computing_data_reduction MOLEN
_computing_molecular_graphics SHELXTL/PC
_computing_publication_material SHELXL-97
_computing_structure_refinement 'SHELXL-97 (Sheldrick, 1997)'
_computing_structure_solution 'SHELXS-97 (Sheldrick, 1990)'
_diffrn_ambient_temperature 183(2)
_diffrn_measured_fraction_theta_full 0.930
_diffrn_measured_fraction_theta_max 0.930
_diffrn_measurement_device_type CAD4
_diffrn_measurement_method omega-2theta-scan
_diffrn_radiation_monochromator graphite
_diffrn_radiation_source 'fine-focus sealed tube'
_diffrn_radiation_type MoK\a
_diffrn_radiation_wavelength 0.71073
_diffrn_reflns_av_R_equivalents 0.0133
_diffrn_reflns_av_sigmaI/netI 0.0230
_diffrn_reflns_limit_h_max 13
_diffrn_reflns_limit_h_min 0
_diffrn_reflns_limit_k_max 13
_diffrn_reflns_limit_k_min -14
_diffrn_reflns_limit_l_max 13
_diffrn_reflns_limit_l_min -14
_diffrn_reflns_number 5009
_diffrn_reflns_theta_full 27.40
_diffrn_reflns_theta_max 27.40
_diffrn_reflns_theta_min 2.31
_diffrn_standards_decay_% -0.53
_diffrn_standards_interval_time 7200
_diffrn_standards_number 3
_exptl_absorpt_coefficient_mu 0.086
_exptl_absorpt_correction_type none
_exptl_crystal_colour 'light yellow'
_exptl_crystal_density_diffrn 1.299
_exptl_crystal_density_method 'not measured'
_exptl_crystal_description prism
_exptl_crystal_F_000 464
_exptl_crystal_size_max 0.40
_exptl_crystal_size_mid 0.40
_exptl_crystal_size_min 0.38
_refine_diff_density_max 0.273
_refine_diff_density_min -0.267
_refine_diff_density_rms 0.049
_refine_ls_extinction_method none
_refine_ls_goodness_of_fit_ref 0.985
_refine_ls_hydrogen_treatment mixed
_refine_ls_matrix_type full
_refine_ls_number_parameters 302
_refine_ls_number_reflns 4762
_refine_ls_number_restraints 0
_refine_ls_restrained_S_all 0.985
_refine_ls_R_factor_all 0.0637
_refine_ls_R_factor_gt 0.0414
_refine_ls_shift/su_max 0.001
_refine_ls_shift/su_mean 0.000
_refine_ls_structure_factor_coef Fsqd
_refine_ls_weighting_details 'calc w=1/[\s^2^(Fo^2^)+(0.0617P)^2^+0.3492P] where P=(Fo^2^+2Fc^2^)/3'
_refine_ls_weighting_scheme calc
_refine_ls_wR_factor_gt 0.1093
_refine_ls_wR_factor_ref 0.1156
_reflns_number_gt 3671
_reflns_number_total 4762
_reflns_threshold_expression >2sigma(I)
_cod_data_source_file jo052450lsi20051128_054731_1.cif
_cod_depositor_comments
;
The following automatic conversions were performed:
'_exptl_absorpt_correction_type' value 'NONE' changed to 'none' according
to '/home/saulius/struct/CIF-dictionaries/cif_core.dic' dictionary named
'cif_core.dic' version 2.4.1 from 2010-06-29.

Automatic conversion script
Id: cif_fix_enum 1527 2010-12-29 10:47:43Z saulius 

The following automatic conversions were performed:

'_atom_sites_solution_hydrogens' value 'geom/difmap' was changed to
'mixed'.

Automatic conversion script
Id: cif_fix_values 6452 2018-10-05 10:23:21Z andrius 
;
_cod_database_code 4021554

loop_
_symmetry_equiv_pos_as_xyz
'x, y, z'
'-x, -y, -z'

loop_
_atom_site_label
_atom_site_type_symbol
_atom_site_fract_x
_atom_site_fract_y
_atom_site_fract_z
_atom_site_U_iso_or_equiv
_atom_site_adp_type
_atom_site_occupancy
_atom_site_symmetry_multiplicity
_atom_site_calc_flag
_atom_site_refinement_flags
O1 O 0.47142(11) 0.25070(10) 0.21947(9) 0.0290(2) Uani 1 1 d .
O2 O 0.68746(11) 0.07736(11) -0.05407(10) 0.0348(3) Uani 1 1 d .
O3 O 0.84474(11) 0.10520(10) 0.15923(9) 0.0303(2) Uani 1 1 d .
N1 N 0.66259(13) 0.16546(12) 0.24100(11) 0.0264(2) Uani 1 1 d .
N2 N 0.46690(14) 0.17596(14) -0.09745(12) 0.0329(3) Uani 1 1 d .
H1N2 H 0.513(2) 0.128(2) -0.1269(19) 0.054(6) Uiso 1 1 d .
N3 N 0.32228(13) 0.28539(12) 0.02801(11) 0.0270(3) Uani 1 1 d .
C1 C 0.62880(14) 0.16066(13) 0.11273(13) 0.0240(3) Uani 1 1 d .
C2 C 0.58293(15) 0.20447(14) 0.28630(13) 0.0256(3) Uani 1 1 d .
C3 C 0.42879(14) 0.24834(13) 0.09149(12) 0.0236(3) Uani 1 1 d .
C4 C 0.51191(14) 0.19552(13) 0.03263(12) 0.0236(3) Uani 1 1 d .
C5 C 0.72066(15) 0.11052(14) 0.06316(13) 0.0256(3) Uani 1 1 d .
C6 C 0.93989(16) 0.05640(16) 0.11532(15) 0.0336(3) Uani 1 1 d .
H6A H 0.9655 0.1082 0.0648 0.040 Uiso 1 1 calc R
H6B H 0.8855 -0.0389 0.0562 0.040 Uiso 1 1 calc R
C7 C 1.0798(2) 0.0727(2) 0.23641(18) 0.0522(5) Uani 1 1 d .
H7A H 1.1462 0.0406 0.2100 0.078 Uiso 1 1 calc R
H7B H 1.0530 0.0209 0.2855 0.078 Uiso 1 1 calc R
H7C H 1.1327 0.1674 0.2939 0.078 Uiso 1 1 calc R
C8 C 0.59714(15) 0.20216(14) 0.41414(13) 0.0278(3) Uani 1 1 d .
C9 C 0.71005(19) 0.16449(17) 0.49749(15) 0.0393(4) Uani 1 1 d .
H9A H 0.7810 0.1453 0.4740 0.047 Uiso 1 1 calc R
C10 C 0.7190(2) 0.15493(19) 0.61443(17) 0.0478(4) Uani 1 1 d .
H10A H 0.7964 0.1292 0.6710 0.057 Uiso 1 1 calc R
C11 C 0.6170(2) 0.18228(19) 0.64992(16) 0.0457(4) Uani 1 1 d .
H11A H 0.6232 0.1743 0.7300 0.055 Uiso 1 1 calc R
C12 C 0.50592(19) 0.22119(19) 0.56873(16) 0.0447(4) Uani 1 1 d .
H12A H 0.4359 0.2408 0.5934 0.054 Uiso 1 1 calc R
C13 C 0.49571(17) 0.23183(17) 0.45177(14) 0.0351(3) Uani 1 1 d .
H13A H 0.4193 0.2595 0.3967 0.042 Uiso 1 1 calc R
C14 C 0.23491(15) 0.33300(13) 0.07738(13) 0.0258(3) Uani 1 1 d .
C15 C 0.08527(17) 0.30582(15) -0.01923(15) 0.0338(3) Uani 1 1 d .
H15A H 0.0492 0.2579 -0.1106 0.041 Uiso 1 1 calc R
C16 C -0.01132(17) 0.34770(16) 0.01614(17) 0.0397(4) Uani 1 1 d .
H16A H -0.1136 0.3261 -0.0510 0.048 Uiso 1 1 calc R
C17 C 0.03847(17) 0.42067(15) 0.14792(17) 0.0349(3) Uani 1 1 d .
C18 C 0.18935(18) 0.45287(16) 0.24245(16) 0.0363(3) Uani 1 1 d .
H18A H 0.2268 0.5060 0.3327 0.044 Uiso 1 1 calc R
C19 C 0.28738(17) 0.40978(15) 0.20930(15) 0.0336(3) Uani 1 1 d .
H19A H 0.3900 0.4326 0.2765 0.040 Uiso 1 1 calc R
C20 C -0.0667(2) 0.46558(19) 0.1875(2) 0.0488(4) Uani 1 1 d .
H20A H -0.1680 0.4343 0.1080 0.073 Uiso 1 1 calc R
H20B H -0.0273 0.5634 0.2268 0.073 Uiso 1 1 calc R
H20C H -0.0732 0.4282 0.2533 0.073 Uiso 1 1 calc R
C21 C 0.37025(15) 0.22636(14) -0.18721(13) 0.0265(3) Uani 1 1 d .
C22 C 0.23648(16) 0.13656(15) -0.29978(14) 0.0317(3) Uani 1 1 d .
H22A H 0.2059 0.0443 -0.3124 0.038 Uiso 1 1 calc R
C23 C 0.14668(17) 0.18161(16) -0.39464(15) 0.0351(3) Uani 1 1 d .
H23A H 0.0551 0.1190 -0.4721 0.042 Uiso 1 1 calc R
C24 C 0.18767(17) 0.31562(15) -0.37881(14) 0.0324(3) Uani 1 1 d .
C25 C 0.32223(18) 0.40389(15) -0.26410(15) 0.0350(3) Uani 1 1 d .
H25A H 0.3520 0.4965 -0.2500 0.042 Uiso 1 1 calc R
C26 C 0.41432(17) 0.36033(15) -0.16963(14) 0.0328(3) Uani 1 1 d .
H26A H 0.5073 0.4223 -0.0932 0.039 Uiso 1 1 calc R
C27 C 0.0915(2) 0.3636(2) -0.48339(18) 0.0499(4) Uani 1 1 d .
H27A H 0.1385 0.4607 -0.4546 0.075 Uiso 1 1 calc R
H27B H -0.0102 0.3407 -0.4949 0.075 Uiso 1 1 calc R
H27C H 0.0839 0.3205 -0.5686 0.075 Uiso 1 1 calc R

loop_
_atom_site_aniso_label
_atom_site_aniso_U_11
_atom_site_aniso_U_22
_atom_site_aniso_U_33
_atom_site_aniso_U_23
_atom_site_aniso_U_13
_atom_site_aniso_U_12
O1 0.0336(5) 0.0422(6) 0.0232(5) 0.0159(4) 0.0181(4) 0.0223(4)
O2 0.0345(5) 0.0522(6) 0.0274(5) 0.0143(5) 0.0202(5) 0.0228(5)
O3 0.0283(5) 0.0431(6) 0.0291(5) 0.0153(4) 0.0179(4) 0.0201(4)
N1 0.0259(6) 0.0344(6) 0.0227(5) 0.0116(5) 0.0137(5) 0.0130(5)
N2 0.0383(7) 0.0503(8) 0.0239(6) 0.0168(5) 0.0193(5) 0.0290(6)
N3 0.0271(6) 0.0344(6) 0.0247(5) 0.0115(5) 0.0153(5) 0.0150(5)
C1 0.0231(6) 0.0285(7) 0.0223(6) 0.0089(5) 0.0133(5) 0.0094(5)
C2 0.0241(6) 0.0309(7) 0.0223(6) 0.0102(5) 0.0113(5) 0.0117(5)
C3 0.0245(6) 0.0275(6) 0.0201(6) 0.0087(5) 0.0124(5) 0.0089(5)
C4 0.0241(6) 0.0271(7) 0.0211(6) 0.0082(5) 0.0132(5) 0.0089(5)
C5 0.0246(6) 0.0294(7) 0.0271(7) 0.0118(5) 0.0155(5) 0.0108(5)
C6 0.0324(7) 0.0429(8) 0.0389(8) 0.0170(7) 0.0240(7) 0.0223(7)
C7 0.0393(9) 0.0750(13) 0.0481(10) 0.0198(9) 0.0209(8) 0.0362(9)
C8 0.0285(7) 0.0328(7) 0.0222(6) 0.0099(5) 0.0133(6) 0.0105(6)
C9 0.0446(9) 0.0535(10) 0.0326(8) 0.0204(7) 0.0224(7) 0.0290(8)
C10 0.0559(10) 0.0635(11) 0.0320(8) 0.0261(8) 0.0198(8) 0.0323(9)
C11 0.0536(10) 0.0596(11) 0.0265(8) 0.0195(7) 0.0232(7) 0.0152(9)
C12 0.0408(9) 0.0675(12) 0.0330(8) 0.0182(8) 0.0255(7) 0.0179(8)
C13 0.0296(7) 0.0532(9) 0.0271(7) 0.0162(7) 0.0164(6) 0.0169(7)
C14 0.0285(7) 0.0297(7) 0.0289(7) 0.0149(5) 0.0183(6) 0.0152(6)
C15 0.0317(7) 0.0359(8) 0.0323(7) 0.0107(6) 0.0136(6) 0.0167(6)
C16 0.0281(7) 0.0400(8) 0.0500(9) 0.0155(7) 0.0170(7) 0.0177(7)
C17 0.0383(8) 0.0319(7) 0.0536(9) 0.0213(7) 0.0329(7) 0.0195(6)
C18 0.0441(9) 0.0415(8) 0.0361(8) 0.0151(7) 0.0270(7) 0.0223(7)
C19 0.0314(7) 0.0433(8) 0.0300(7) 0.0120(6) 0.0173(6) 0.0179(7)
C20 0.0491(10) 0.0503(10) 0.0749(12) 0.0284(9) 0.0461(10) 0.0296(8)
C21 0.0299(7) 0.0377(8) 0.0211(6) 0.0133(5) 0.0168(5) 0.0171(6)
C22 0.0331(7) 0.0312(7) 0.0313(7) 0.0134(6) 0.0158(6) 0.0116(6)
C23 0.0308(7) 0.0385(8) 0.0279(7) 0.0109(6) 0.0095(6) 0.0114(6)
C24 0.0389(8) 0.0411(8) 0.0294(7) 0.0179(6) 0.0212(6) 0.0223(7)
C25 0.0425(8) 0.0292(7) 0.0405(8) 0.0145(6) 0.0251(7) 0.0152(7)
C26 0.0313(7) 0.0341(8) 0.0278(7) 0.0060(6) 0.0146(6) 0.0091(6)
C27 0.0626(11) 0.0594(11) 0.0423(9) 0.0300(9) 0.0256(9) 0.0381(10)

loop_
_atom_type_symbol
_atom_type_description
_atom_type_scat_dispersion_real
_atom_type_scat_dispersion_imag
_atom_type_scat_source
C C 0.0033 0.0016 'International Tables Vol C Tables 4.2.6.8 and 6.1.1.4'
H H 0.0000 0.0000 'International Tables Vol C Tables 4.2.6.8 and 6.1.1.4'
N N 0.0061 0.0033 'International Tables Vol C Tables 4.2.6.8 and 6.1.1.4'
O O 0.0106 0.0060 'International Tables Vol C Tables 4.2.6.8 and 6.1.1.4'

loop_
_geom_angle_atom_site_label_1
_geom_angle_atom_site_label_2
_geom_angle_atom_site_label_3
_geom_angle
C2 O1 C3 121.74(10)
C5 O3 C6 115.36(11)
C2 N1 C1 118.47(11)
C4 N2 C21 130.40(11)
C3 N3 C14 125.15(12)
C4 C1 N1 122.62(11)
C4 C1 C5 120.94(12)
N1 C1 C5 116.39(11)
N1 C2 O1 123.82(12)
N1 C2 C8 123.87(12)
O1 C2 C8 112.29(11)
N3 C3 O1 121.79(11)
N3 C3 C4 122.45(12)
O1 C3 C4 115.72(11)
N2 C4 C1 122.79(11)
N2 C4 C3 119.76(11)
C1 C4 C3 117.34(11)
O2 C5 O3 122.96(12)
O2 C5 C1 123.83(12)
O3 C5 C1 113.21(11)
O3 C6 C7 107.56(12)
C9 C8 C13 118.98(13)
C9 C8 C2 119.60(12)
C13 C8 C2 121.36(12)
C10 C9 C8 119.99(15)
C11 C10 C9 120.73(16)
C10 C11 C12 119.65(15)
C11 C12 C13 120.38(15)
C12 C13 C8 120.25(14)
C19 C14 C15 118.40(12)
C19 C14 N3 126.16(12)
C15 C14 N3 115.30(12)
C16 C15 C14 120.86(14)
C15 C16 C17 121.14(14)
C18 C17 C16 117.68(13)
C18 C17 C20 120.88(15)
C16 C17 C20 121.43(15)
C17 C18 C19 122.00(14)
C18 C19 C14 119.81(14)
C22 C21 C26 119.82(13)
C22 C21 N2 118.54(13)
C26 C21 N2 121.38(13)
C21 C22 C23 119.77(14)
C24 C23 C22 121.54(14)
C23 C24 C25 117.46(13)
C23 C24 C27 121.33(15)
C25 C24 C27 121.20(15)
C24 C25 C26 121.72(14)
C21 C26 C25 119.67(13)

loop_
_geom_bond_atom_site_label_1
_geom_bond_atom_site_label_2
_geom_bond_distance
O1 C2 1.3755(15)
O1 C3 1.3785(16)
O2 C5 1.2226(16)
O3 C5 1.3309(16)
O3 C6 1.4590(15)
N1 C2 1.2744(17)
N1 C1 1.3926(17)
N2 C4 1.3541(17)
N2 C21 1.4289(17)
N3 C3 1.2602(17)
N3 C14 1.4172(16)
C1 C4 1.3823(18)
C1 C5 1.4734(17)
C2 C8 1.4677(18)
C3 C4 1.4725(17)
C6 C7 1.479(2)
C8 C9 1.391(2)
C8 C13 1.3949(19)
C9 C10 1.381(2)
C10 C11 1.377(3)
C11 C12 1.377(2)
C12 C13 1.380(2)
C14 C19 1.392(2)
C14 C15 1.3941(19)
C15 C16 1.383(2)
C16 C17 1.386(2)
C17 C18 1.386(2)
C17 C20 1.510(2)
C18 C19 1.3885(19)
C21 C22 1.380(2)
C21 C26 1.381(2)
C22 C23 1.390(2)
C23 C24 1.386(2)
C24 C25 1.389(2)
C24 C27 1.508(2)
C25 C26 1.386(2)

loop_
_cod_related_entry_id
_cod_related_entry_database
_cod_related_entry_code
1 ChemSpider 21194425
